data_2211552
loop_
_publ_author_name
'Takashi Aridomi'
'Takumi Konno'

_publ_section_title
;\D~L~-(<small>L</small>-Cysteinato-\k^2^<i>N</i>,<i>S</i>)bis(ethylenediamine-\k^2^<i>N</i>,<i>N</i>')cobalt(III)
 bis(perchlorate) monohydrate
;
_journal_coeditor_code NG2163
_journal_issue 12
_journal_name_full 'Acta Crystallographica Section E'
_journal_page_first m3554
_journal_page_last m3556
_journal_paper_doi 10.1107/S1600536806050033
_journal_volume 62
_journal_year 2006
_chemical_formula_iupac '[Co (C3 H6 N O2 S) (C2 H8 N2)2] (Cl O4)2, H2 O'
_chemical_formula_moiety ' C7 H22 Co N5 O2 S 2+, 2(Cl O4 -), H2 O'
_chemical_formula_sum 'C7 H24 Cl2 Co N5 O11 S'
_chemical_formula_weight 516.21
_chemical_name_systematic
;
\D~L~-(L-Cysteinato-\k^2^N,S)bis(ethylenediamine-\k^2^N,N')cobalt(III)
bis(perchlorate) monohydrate
;
_space_group_IT_number 19
_symmetry_cell_setting orthorhombic
_symmetry_space_group_name_Hall 'P 2ac 2ab'
_symmetry_space_group_name_H-M 'P 21 21 21'
_atom_sites_solution_hydrogens geom
_atom_sites_solution_primary direct
_atom_sites_solution_secondary difmap
_audit_creation_method SHELXL-97
_cell_angle_alpha 90.00
_cell_angle_beta 90.00
_cell_angle_gamma 90.00
_cell_formula_units_Z 4
_cell_length_a 11.987(4)
_cell_length_b 16.926(6)
_cell_length_c 9.209(3)
_cell_measurement_reflns_used 25
_cell_measurement_temperature 296(2)
_cell_measurement_theta_max 14.9
_cell_measurement_theta_min 12.5
_cell_volume 1868.4(11)
_computing_cell_refinement WinAFC
_computing_data_collection 'WinAFC (Rigaku/MSC, 2004)'
_computing_data_reduction 'CrystalStructure (Rigaku/MSC, 2004)'
_computing_molecular_graphics 'ORTEP-3 for Windows (Farrugia, 1997)'
_computing_publication_material 'WinGX (Farrugia, 1999)'
_computing_structure_refinement 'SHELXL97 (Sheldrick, 1997)'
_computing_structure_solution 'SIR92 (Altomare <i>et al.</i>,  1994)'
_diffrn_ambient_temperature 296(2)
_diffrn_measured_fraction_theta_full 0.999
_diffrn_measured_fraction_theta_max 0.999
_diffrn_measurement_device_type 'Rigaku AFC-7R'
_diffrn_measurement_method \w-2\q
_diffrn_radiation_monochromator graphite
_diffrn_radiation_source 'fine-focus sealed tube'
_diffrn_radiation_type MoK\a
_diffrn_radiation_wavelength 0.71069
_diffrn_reflns_av_R_equivalents 0.0271
_diffrn_reflns_av_sigmaI/netI 0.0228
_diffrn_reflns_limit_h_max 16
_diffrn_reflns_limit_h_min -7
_diffrn_reflns_limit_k_max 23
_diffrn_reflns_limit_k_min 0
_diffrn_reflns_limit_l_max 12
_diffrn_reflns_limit_l_min -12
_diffrn_reflns_number 6218
_diffrn_reflns_theta_full 29.99
_diffrn_reflns_theta_max 29.99
_diffrn_reflns_theta_min 2.52
_diffrn_standards_decay_% 1.03
_diffrn_standards_interval_count 150
_diffrn_standards_number 3
_exptl_absorpt_coefficient_mu 1.381
_exptl_absorpt_correction_T_max 0.6664
_exptl_absorpt_correction_T_min 0.4913
_exptl_absorpt_correction_type psi-scan
_exptl_absorpt_process_details '(North <i>et al.</i>,  1968)'
_exptl_crystal_colour 'dark brown'
_exptl_crystal_density_diffrn 1.835
_exptl_crystal_density_method 'not measured'
_exptl_crystal_description prism
_exptl_crystal_F_000 1064
_exptl_crystal_size_max 0.60
_exptl_crystal_size_mid 0.40
_exptl_crystal_size_min 0.32
_refine_diff_density_max 0.784
_refine_diff_density_min -0.770
_refine_ls_abs_structure_details 'Flack (1983), no Friedel pairs'
_refine_ls_abs_structure_Flack -0.004(12)
_refine_ls_extinction_coef 0.0237(14)
_refine_ls_extinction_expression Fc^*^=kFc[1+0.001xFc^2^\l^3^/sin(2\q)]^-1/4^
_refine_ls_extinction_method SHELXL97
_refine_ls_goodness_of_fit_ref 1.065
_refine_ls_hydrogen_treatment mixed
_refine_ls_matrix_type full
_refine_ls_number_parameters 255
_refine_ls_number_reflns 5431
_refine_ls_number_restraints 4
_refine_ls_restrained_S_all 1.066
_refine_ls_R_factor_all 0.0403
_refine_ls_R_factor_gt 0.0358
_refine_ls_shift/su_max 0.000
_refine_ls_shift/su_mean 0.000
_refine_ls_structure_factor_coef Fsqd
_refine_ls_weighting_details 'calc w=1/[\s^2^(Fo^2^)+(0.0657P)^2^+0.6912P] where P=(Fo^2^+2Fc^2^)/3'
_refine_ls_weighting_scheme calc
_refine_ls_wR_factor_gt 0.0958
_refine_ls_wR_factor_ref 0.0990
_reflns_number_gt 5056
_reflns_number_total 5431
_reflns_threshold_expression I>2\s(I)
_cod_data_source_file ng2163.cif
_cod_data_source_block I
_cod_original_cell_volume 1868.5(12)
_cod_original_formula_sum 'C7 H24 Cl2 Co1 N5 O11 S1'
_cod_database_code 2211552
_cod_database_fobs_code 2211552

loop_
_symmetry_equiv_pos_as_xyz
'x, y, z'
'x+1/2, -y+1/2, -z'
'-x, y+1/2, -z+1/2'
'-x+1/2, -y, z+1/2'

loop_
_atom_site_type_symbol
_atom_site_label
_atom_site_fract_x
_atom_site_fract_y
_atom_site_fract_z
_atom_site_U_iso_or_equiv
_atom_site_adp_type
_atom_site_calc_flag
_atom_site_refinement_flags
_atom_site_occupancy
Co Co1 0.47672(2) 0.103004(16) 0.37721(3) 0.02071(8) Uani d . 1
S S1 0.48017(5) 0.00569(3) 0.54160(6) 0.02847(12) Uani d . 1
O O1 0.73762(19) 0.22769(12) 0.6910(2) 0.0368(4) Uani d . 1
O O2 0.7443(2) 0.11823(15) 0.8247(2) 0.0463(5) Uani d D 1
H H1 0.800(3) 0.144(3) 0.841(6) 0.069 Uiso d D 1
N N1 0.58312(17) 0.16183(12) 0.5033(2) 0.0246(4) Uani d . 1
H H2 0.6496 0.1640 0.4581 0.029 Uiso calc R 1
H H3 0.5584 0.2117 0.5135 0.029 Uiso calc R 1
N N2 0.34975(16) 0.15071(13) 0.4773(2) 0.0261(4) Uani d . 1
H H4 0.3633 0.1527 0.5734 0.031 Uiso calc R 1
H H5 0.3395 0.2004 0.4453 0.031 Uiso calc R 1
N N3 0.36294(19) 0.04459(13) 0.2647(2) 0.0296(4) Uani d . 1
H H6 0.3790 0.0474 0.1693 0.036 Uiso calc R 1
H H7 0.3632 -0.0066 0.2910 0.036 Uiso calc R 1
N N4 0.4808(2) 0.18783(12) 0.2231(2) 0.0288(4) Uani d . 1
H H8 0.4110 0.2002 0.1953 0.035 Uiso calc R 1
H H9 0.5134 0.2317 0.2586 0.035 Uiso calc R 1
N N5 0.60096(19) 0.05560(13) 0.2663(2) 0.0303(4) Uani d . 1
H H10 0.6566 0.0426 0.3275 0.036 Uiso calc R 1
H H11 0.5773 0.0112 0.2224 0.036 Uiso calc R 1
C C1 0.6036(2) 0.03793(15) 0.6383(3) 0.0337(5) Uani d . 1
H H12 0.6054 0.0145 0.7344 0.040 Uiso calc R 1
H H13 0.6701 0.0217 0.5863 0.040 Uiso calc R 1
C C2 0.59957(19) 0.12723(14) 0.6499(2) 0.0270(4) Uani d . 1
H H25 0.5350 0.1410 0.7082 0.032 Uiso calc R 1
C C3 0.7027(2) 0.16370(16) 0.7228(3) 0.0288(4) Uani d . 1
C C4 0.2481(2) 0.10318(17) 0.4495(3) 0.0328(5) Uani d . 1
H H15 0.1818 0.1342 0.4696 0.039 Uiso calc R 1
H H16 0.2473 0.0567 0.5113 0.039 Uiso calc R 1
C C5 0.2509(2) 0.07926(17) 0.2920(3) 0.0336(5) Uani d . 1
H H17 0.1930 0.0407 0.2720 0.040 Uiso calc R 1
H H18 0.2389 0.1249 0.2302 0.040 Uiso calc R 1
C C6 0.5454(2) 0.15750(18) 0.0972(3) 0.0366(6) Uani d . 1
H H19 0.5713 0.2011 0.0377 0.044 Uiso calc R 1
H H20 0.4988 0.1235 0.0378 0.044 Uiso calc R 1
C C7 0.6432(2) 0.1117(2) 0.1558(3) 0.0399(6) Uani d . 1
H H21 0.6797 0.0831 0.0778 0.048 Uiso calc R 1
H H22 0.6969 0.1474 0.1991 0.048 Uiso calc R 1
Cl Cl1 0.43393(5) 0.38458(4) 0.54580(7) 0.03353(14) Uani d . 1
O O3 0.4579(2) 0.31652(17) 0.4617(4) 0.0647(8) Uani d . 1
O O4 0.4796(3) 0.3719(3) 0.6884(3) 0.0772(9) Uani d . 1
O O5 0.31590(19) 0.39700(19) 0.5564(4) 0.0599(7) Uani d . 1
O O6 0.4840(3) 0.45364(17) 0.4913(4) 0.0744(9) Uani d . 1
Cl Cl2 0.26380(6) 0.16612(4) 0.87287(8) 0.04103(15) Uani d . 1
O O7 0.3542(3) 0.2061(2) 0.8029(4) 0.0763(10) Uani d . 1
O O8 0.3005(5) 0.0894(2) 0.9164(6) 0.1076(17) Uani d . 1
O O9 0.2367(3) 0.20894(19) 1.0015(3) 0.0648(8) Uani d . 1
O O10 0.1703(4) 0.1601(4) 0.7822(5) 0.117(2) Uani d . 1
O O11 0.9151(2) 0.16773(14) 0.9737(3) 0.0442(5) Uani d D 1
H H23 0.956(4) 0.1321(19) 0.998(5) 0.066 Uiso d D 1
H H24 0.936(4) 0.2133(12) 0.978(5) 0.066 Uiso d D 1

loop_
_atom_site_aniso_label
_atom_site_aniso_U_11
_atom_site_aniso_U_22
_atom_site_aniso_U_33
_atom_site_aniso_U_12
_atom_site_aniso_U_13
_atom_site_aniso_U_23
Co1 0.02155(13) 0.02132(13) 0.01927(13) -0.00031(10) 0.00091(10) 0.00089(10)
S1 0.0311(2) 0.0245(2) 0.0298(3) -0.0043(2) -0.0023(2) 0.00591(19)
O1 0.0431(10) 0.0327(9) 0.0347(9) -0.0092(8) -0.0045(8) -0.0006(7)
O2 0.0498(12) 0.0514(13) 0.0376(10) -0.0178(10) -0.0195(9) 0.0159(9)
N1 0.0257(8) 0.0237(8) 0.0243(8) -0.0007(7) -0.0014(6) 0.0035(7)
N2 0.0234(8) 0.0313(10) 0.0237(9) 0.0015(7) 0.0002(7) -0.0014(7)
N3 0.0336(10) 0.0292(10) 0.0260(9) -0.0057(8) -0.0033(8) -0.0031(8)
N4 0.0311(9) 0.0298(9) 0.0255(8) 0.0002(8) 0.0004(8) 0.0054(7)
N5 0.0293(10) 0.0330(10) 0.0286(10) 0.0052(8) 0.0044(8) 0.0009(8)
C1 0.0338(11) 0.0281(10) 0.0391(13) -0.0034(9) -0.0097(11) 0.0105(10)
C2 0.0271(10) 0.0307(10) 0.0231(10) -0.0041(8) 0.0003(8) 0.0026(8)
C3 0.0304(10) 0.0357(12) 0.0204(9) -0.0009(9) 0.0016(8) -0.0014(8)
C4 0.0222(9) 0.0402(12) 0.0361(11) -0.0035(9) 0.0027(9) 0.0038(10)
C5 0.0291(11) 0.0356(12) 0.0362(12) -0.0049(9) -0.0075(10) 0.0019(10)
C6 0.0415(14) 0.0449(14) 0.0235(10) -0.0011(11) 0.0064(9) 0.0067(9)
C7 0.0352(12) 0.0526(16) 0.0318(12) 0.0035(11) 0.0107(10) 0.0082(11)
Cl1 0.0253(2) 0.0316(3) 0.0437(3) 0.0012(2) -0.0003(2) -0.0082(2)
O3 0.0596(16) 0.0517(14) 0.083(2) 0.0058(12) 0.0070(15) -0.0282(14)
O4 0.0695(18) 0.111(3) 0.0513(15) 0.005(2) -0.0145(15) 0.0040(17)
O5 0.0266(10) 0.0783(19) 0.0748(18) 0.0044(11) 0.0018(11) -0.0245(16)
O6 0.0655(17) 0.0442(13) 0.113(3) -0.0041(13) 0.010(2) 0.0225(16)
Cl2 0.0446(3) 0.0428(3) 0.0357(3) -0.0048(3) 0.0032(3) -0.0117(3)
O7 0.089(2) 0.089(2) 0.0513(16) -0.0304(19) 0.0245(16) -0.0117(16)
O8 0.142(4) 0.0451(17) 0.135(4) 0.007(2) -0.003(4) -0.008(2)
O9 0.093(2) 0.0628(17) 0.0390(12) 0.0042(16) 0.0109(14) -0.0150(11)
O10 0.065(2) 0.216(6) 0.070(2) 0.001(3) -0.0267(18) -0.051(3)
O11 0.0448(11) 0.0430(11) 0.0449(12) 0.0037(9) -0.0122(10) 0.0022(10)

loop_
_atom_type_symbol
_atom_type_description
_atom_type_scat_dispersion_real
_atom_type_scat_dispersion_imag
_atom_type_scat_source
C C 0.0033 0.0016 'International Tables Vol C Tables 4.2.6.8 and 6.1.1.4'
H H 0.0000 0.0000 'International Tables Vol C Tables 4.2.6.8 and 6.1.1.4'
N N 0.0061 0.0033 'International Tables Vol C Tables 4.2.6.8 and 6.1.1.4'
Cl Cl 0.1484 0.1585 'International Tables Vol C Tables 4.2.6.8 and 6.1.1.4'
Co Co 0.3494 0.9721 'International Tables Vol C Tables 4.2.6.8 and 6.1.1.4'
O O 0.0106 0.0060 'International Tables Vol C Tables 4.2.6.8 and 6.1.1.4'
S S 0.1246 0.1234 'International Tables Vol C Tables 4.2.6.8 and 6.1.1.4'

loop_
_geom_angle_atom_site_label_1
_geom_angle_atom_site_label_2
_geom_angle_atom_site_label_3
_geom_angle
_geom_angle_publ_flag
S1 Co1 N4 176.78(7) y
N2 Co1 N5 177.02(9) y
N2 Co1 N3 85.22(10) ?
N5 Co1 N3 92.64(10) ?
N2 Co1 N1 90.98(9) ?
N5 Co1 N1 91.23(10) ?
N1 Co1 N3 175.60(9) y
N2 Co1 N4 93.25(9) ?
N5 Co1 N4 84.68(9) ?
N3 Co1 N4 90.24(10) ?
N1 Co1 N4 92.20(9) ?
N2 Co1 S1 89.96(7) ?
N5 Co1 S1 92.10(7) ?
N3 Co1 S1 89.96(7) ?
N1 Co1 S1 87.81(6) ?
C1 S1 Co1 97.23(8) ?
C3 O2 H1 98(4) ?
C2 N1 Co1 114.71(14) ?
C2 N1 H2 108.6 ?
Co1 N1 H2 108.6 ?
C2 N1 H3 108.6 ?
Co1 N1 H3 108.6 ?
H2 N1 H3 107.6 ?
C4 N2 Co1 109.53(16) ?
C4 N2 H4 109.8 ?
Co1 N2 H4 109.8 ?
C4 N2 H5 109.8 ?
Co1 N2 H5 109.8 ?
H4 N2 H5 108.2 ?
C5 N3 Co1 109.69(16) ?
C5 N3 H6 109.7 ?
Co1 N3 H6 109.7 ?
C5 N3 H7 109.7 ?
Co1 N3 H7 109.7 ?
H6 N3 H7 108.2 ?
C6 N4 Co1 108.40(16) ?
C6 N4 H8 110.0 ?
Co1 N4 H8 110.0 ?
C6 N4 H9 110.0 ?
Co1 N4 H9 110.0 ?
H8 N4 H9 108.4 ?
C7 N5 Co1 110.64(17) ?
C7 N5 H10 109.5 ?
Co1 N5 H10 109.5 ?
C7 N5 H11 109.5 ?
Co1 N5 H11 109.5 ?
H10 N5 H11 108.1 ?
C2 C1 S1 108.04(17) ?
C2 C1 H12 110.1 ?
S1 C1 H12 110.1 ?
C2 C1 H13 110.1 ?
S1 C1 H13 110.1 ?
H12 C1 H13 108.4 ?
N1 C2 C1 109.4(2) ?
N1 C2 C3 110.25(19) ?
C1 C2 C3 114.0(2) ?
N1 C2 H25 107.6 ?
C1 C2 H25 107.6 ?
C3 C2 H25 107.6 ?
O1 C3 O2 124.9(3) ?
O1 C3 C2 122.5(2) ?
O2 C3 C2 112.5(2) ?
N2 C4 C5 107.1(2) ?
N2 C4 H15 110.3 ?
C5 C4 H15 110.3 ?
N2 C4 H16 110.3 ?
C5 C4 H16 110.3 ?
H15 C4 H16 108.5 ?
N3 C5 C4 106.8(2) ?
N3 C5 H17 110.4 ?
C4 C5 H17 110.4 ?
N3 C5 H18 110.4 ?
C4 C5 H18 110.4 ?
H17 C5 H18 108.6 ?
N4 C6 C7 107.7(2) ?
N4 C6 H19 110.2 ?
C7 C6 H19 110.2 ?
N4 C6 H20 110.2 ?
C7 C6 H20 110.2 ?
H19 C6 H20 108.5 ?
N5 C7 C6 108.1(2) ?
N5 C7 H21 110.1 ?
C6 C7 H21 110.1 ?
N5 C7 H22 110.1 ?
C6 C7 H22 110.1 ?
H21 C7 H22 108.4 ?
O6 Cl1 O3 113.2(2) ?
O6 Cl1 O5 108.9(2) ?
O3 Cl1 O5 110.90(17) ?
O6 Cl1 O4 106.7(3) ?
O3 Cl1 O4 107.5(2) ?
O5 Cl1 O4 109.6(2) ?
O10 Cl2 O9 110.5(3) ?
O10 Cl2 O8 110.3(4) ?
O9 Cl2 O8 107.4(3) ?
O10 Cl2 O7 111.8(3) ?
O9 Cl2 O7 107.9(2) ?
O8 Cl2 O7 108.8(3) ?
H23 O11 H24 121(3) ?

loop_
_geom_bond_atom_site_label_1
_geom_bond_atom_site_label_2
_geom_bond_distance
_geom_bond_publ_flag
Co1 S1 2.2376(8) y
Co1 N1 1.991(2) y
Co1 N2 1.954(2) y
Co1 N3 1.978(2) y
Co1 N4 2.019(2) y
Co1 N5 1.976(2) y
S1 C1 1.811(3) ?
O1 C3 1.198(3) ?
O2 C3 1.312(3) ?
O2 H1 0.809(19) ?
N1 C2 1.485(3) ?
N1 H2 0.9000 ?
N1 H3 0.9000 ?
N2 C4 1.482(3) ?
N2 H4 0.9000 ?
N2 H5 0.9000 ?
N3 C5 1.487(4) ?
N3 H6 0.9000 ?
N3 H7 0.9000 ?
N4 C6 1.486(3) ?
N4 H8 0.9000 ?
N4 H9 0.9000 ?
N5 C7 1.481(4) ?
N5 H10 0.9000 ?
N5 H11 0.9000 ?
C1 C2 1.516(4) ?
C1 H12 0.9700 ?
C1 H13 0.9700 ?
C2 C3 1.536(3) ?
C2 H25 0.9700 ?
C4 C5 1.506(4) ?
C4 H15 0.9700 ?
C4 H16 0.9700 ?
C5 H17 0.9700 ?
C5 H18 0.9700 ?
C6 C7 1.505(4) ?
C6 H19 0.9700 ?
C6 H20 0.9700 ?
C7 H21 0.9700 ?
C7 H22 0.9700 ?
Cl1 O6 1.407(3) ?
Cl1 O3 1.417(3) ?
Cl1 O5 1.434(2) ?
Cl1 O4 1.439(3) ?
Cl2 O10 1.401(4) ?
Cl2 O9 1.426(3) ?
Cl2 O8 1.429(4) ?
Cl2 O7 1.431(3) ?
O11 H23 0.809(18) ?
O11 H24 0.810(18) ?

loop_
_geom_hbond_atom_site_label_D
_geom_hbond_atom_site_label_H
_geom_hbond_atom_site_label_A
_geom_hbond_site_symmetry_A
_geom_hbond_distance_DH
_geom_hbond_distance_HA
_geom_hbond_distance_DA
_geom_hbond_angle_DHA
N2 H5 O1 2_456 0.90 2.13 2.906(3) 143.6
O2 H1 O11 . 0.809(19) 1.89(3) 2.603(3) 147(5)
N1 H3 O3 . 0.90 2.20 3.042(4) 156.4
N1 H2 O5 2_556 0.90 2.25 3.013(3) 142.5
N2 H5 O3 . 0.90 2.43 3.095(4) 131.0
N2 H4 O7 . 0.90 2.30 3.141(4) 155.3
N3 H7 O8 4_554 0.90 2.67 3.307(5) 128.2
N3 H6 O8 1_554 0.90 2.61 3.379(6) 143.9
N4 H9 O3 . 0.90 2.45 3.106(3) 130.0
N5 H10 O5 2_556 0.90 2.42 3.154(4) 139.4
N5 H11 O6 3_645 0.90 2.32 3.106(4) 146.5

loop_
_geom_torsion_atom_site_label_1
_geom_torsion_atom_site_label_2
_geom_torsion_atom_site_label_3
_geom_torsion_atom_site_label_4
_geom_torsion
N2 Co1 S1 C1 -106.38(12)
N5 Co1 S1 C1 75.76(12)
N3 Co1 S1 C1 168.40(12)
N1 Co1 S1 C1 -15.39(12)
N2 Co1 N1 C2 79.22(17)
N5 Co1 N1 C2 -102.76(17)
N4 Co1 N1 C2 172.51(16)
S1 Co1 N1 C2 -10.70(15)
N3 Co1 N2 C4 16.44(17)
N1 Co1 N2 C4 -161.33(17)
N4 Co1 N2 C4 106.40(17)
S1 Co1 N2 C4 -73.52(16)
N2 Co1 N3 C5 11.85(17)
N5 Co1 N3 C5 -166.08(18)
N4 Co1 N3 C5 -81.39(18)
S1 Co1 N3 C5 101.81(17)
N2 Co1 N4 C6 -161.58(18)
N5 Co1 N4 C6 16.28(18)
N3 Co1 N4 C6 -76.35(18)
N1 Co1 N4 C6 107.31(18)
N3 Co1 N5 C7 101.1(2)
N1 Co1 N5 C7 -81.03(19)
N4 Co1 N5 C7 11.07(19)
S1 Co1 N5 C7 -168.88(18)
Co1 S1 C1 C2 39.72(19)
Co1 N1 C2 C1 39.7(2)
Co1 N1 C2 C3 165.85(15)
S1 C1 C2 N1 -53.0(2)
S1 C1 C2 C3 -176.94(16)
N1 C2 C3 O1 24.7(3)
C1 C2 C3 O1 148.2(3)
N1 C2 C3 O2 -157.3(2)
C1 C2 C3 O2 -33.8(3)
Co1 N2 C4 C5 -40.9(2)
Co1 N3 C5 C4 -36.9(2)
N2 C4 C5 N3 50.3(3)
Co1 N4 C6 C7 -39.8(3)
Co1 N5 C7 C6 -35.9(3)
N4 C6 C7 N5 49.6(3)
